data_7206923
loop_
_publ_author_name
'Mahieux, Julien'
'Gonella, Silvia'
'Sanselme, Morgane'
'Coquerel, G\'erard'

_publ_section_title
;
 Crystal structure of a hybrid salt--cocrystal and its resolution by
 preferential crystallization:
 ((+-)trans-N,N&#x2032;-dibenzyldiaminocyclohexane)(2,3-dichlorophenylacetic
 acid)4
;
_journal_issue 1
_journal_name_full CrystEngComm
_journal_page_first 103
_journal_paper_doi 10.1039/c1ce05484h
_journal_volume 14
_journal_year 2012
_chemical_absolute_configuration ad
_chemical_compound_source 'synthesis as described'
_chemical_formula_moiety 'C52 H50 Cl8 N2 O8'
_chemical_formula_sum 'C52 H50 Cl8 N2 O8'
_chemical_formula_weight 1114.54
_chemical_name_systematic
;
?
;
_space_group_IT_number 5
_symmetry_cell_setting monoclinic
_symmetry_Int_Tables_number 5
_symmetry_space_group_name_Hall 'C 2y'
_symmetry_space_group_name_H-M 'C 1 2 1'
_atom_sites_solution_hydrogens geom
_atom_sites_solution_primary direct
_atom_sites_solution_secondary difmap
_audit_conform_dict_location ftp://ftp.iucr.org/pub/cif_core.dic
_audit_conform_dict_name cif_core.dic
_audit_conform_dict_version 2.3
_audit_creation_date 2011-07-06T16:20:35-00:00
_audit_creation_method 'WinGX routine CIF_UPDATE'
_cell_angle_alpha 90
_cell_angle_beta 106.5180(10)
_cell_angle_gamma 90
_cell_formula_units_Z 2
_cell_length_a 25.444(2)
_cell_length_b 8.0222(7)
_cell_length_c 13.4912(12)
_cell_measurement_reflns_used 0
_cell_measurement_temperature 293(2)
_cell_measurement_theta_max 0
_cell_measurement_theta_min 0
_cell_measurement_wavelength 0.71073
_cell_volume 2640.1(4)
_computing_molecular_graphics 'Ortep-3 for Windows (Farrugia, 1997)'
_computing_publication_material 'WinGX publication routines (Farrugia, 1999)'
_computing_structure_refinement 'SHELXL-97 (Sheldrick, 1997)'
_computing_structure_solution 'SHELXS-97 (Sheldrick, 1997)'
_diffrn_ambient_temperature 293(2)
_diffrn_measured_fraction_theta_full 0.997
_diffrn_measured_fraction_theta_max 0.997
_diffrn_radiation_monochromator graphite
_diffrn_radiation_probe x-ray
_diffrn_radiation_type MoK\a
_diffrn_radiation_wavelength 0.71073
_diffrn_reflns_av_R_equivalents 0.0202
_diffrn_reflns_av_unetI/netI 0.0289
_diffrn_reflns_limit_h_max 31
_diffrn_reflns_limit_h_min -31
_diffrn_reflns_limit_k_max 9
_diffrn_reflns_limit_k_min -9
_diffrn_reflns_limit_l_max 16
_diffrn_reflns_limit_l_min -16
_diffrn_reflns_number 10636
_diffrn_reflns_theta_full 26.41
_diffrn_reflns_theta_max 26.41
_diffrn_reflns_theta_min 1.57
_exptl_absorpt_coefficient_mu 0.481
_exptl_absorpt_correction_type none
_exptl_crystal_colour colourless
_exptl_crystal_density_diffrn 1.402
_exptl_crystal_density_method 'not measured'
_exptl_crystal_description rod
_exptl_crystal_F_000 1152
_exptl_crystal_size_max 0.2
_exptl_crystal_size_mid 0.1
_exptl_crystal_size_min 0.05
_refine_diff_density_max 0.494
_refine_diff_density_min -0.481
_refine_diff_density_rms 0.068
_refine_ls_abs_structure_details 'Flack H D (1983), Acta Cryst. A39, 876-881'
_refine_ls_abs_structure_Flack 0.01(9)
_refine_ls_extinction_method none
_refine_ls_goodness_of_fit_ref 1.029
_refine_ls_hydrogen_treatment constr
_refine_ls_matrix_type full
_refine_ls_number_parameters 317
_refine_ls_number_reflns 5364
_refine_ls_number_restraints 1
_refine_ls_restrained_S_all 1.029
_refine_ls_R_factor_all 0.0739
_refine_ls_R_factor_gt 0.0657
_refine_ls_shift/su_max 0
_refine_ls_shift/su_mean 0
_refine_ls_structure_factor_coef Fsqd
_refine_ls_weighting_details 'calc w=1/[\s^2^(Fo^2^)+(0.0931P)^2^+2.8747P] where P=(Fo^2^+2Fc^2^)/3'
_refine_ls_weighting_scheme calc
_refine_ls_wR_factor_gt 0.1713
_refine_ls_wR_factor_ref 0.1802
_reflns_number_gt 4681
_reflns_number_total 5364
_reflns_threshold_expression >2sigma(I)
_cod_data_source_file c1ce05484h.txt
_cod_data_source_block jm100211
_cod_original_cell_volume 2640.2(4)
_cod_database_code 7206923

loop_
_symmetry_equiv_pos_as_xyz
'x, y, z'
'-x, y, -z'
'x+1/2, y+1/2, z'
'-x+1/2, y+1/2, -z'

loop_
_atom_site_label
_atom_site_type_symbol
_atom_site_fract_x
_atom_site_fract_y
_atom_site_fract_z
_atom_site_U_iso_or_equiv
_atom_site_adp_type
_atom_site_occupancy
_atom_site_symmetry_multiplicity
_atom_site_calc_flag
_atom_site_refinement_flags
Cl1A Cl 0.33672(6) 0.51162(17) 0.18870(12) 0.0870(4) Uani 1 1 d .
Cl2A Cl 0.24659(5) 0.2501(3) 0.09742(15) 0.1227(7) Uani 1 1 d .
O2A O 0.49988(11) 0.6006(4) 0.21717(19) 0.0622(7) Uani 1 1 d .
O1A O 0.45044(10) 0.4344(3) 0.09685(17) 0.0540(6) Uani 1 1 d .
C1A C 0.35432(16) 0.3021(5) 0.1904(3) 0.0583(9) Uani 1 1 d .
C2A C 0.31364(17) 0.1854(6) 0.1500(4) 0.0698(12) Uani 1 1 d .
C3A C 0.3267(3) 0.0215(8) 0.1499(5) 0.0900(16) Uani 1 1 d .
H3A H 0.2995 -0.057 0.1225 0.108 Uiso 1 1 calc R
C5A C 0.4208(2) 0.0881(6) 0.2315(4) 0.0781(13) Uani 1 1 d .
H5A H 0.4569 0.0533 0.2588 0.094 Uiso 1 1 calc R
C6A C 0.40816(15) 0.2555(6) 0.2318(3) 0.0572(10) Uani 1 1 d .
C7A C 0.45249(18) 0.3835(6) 0.2732(3) 0.0672(11) Uani 1 1 d .
H7A1 H 0.4849 0.3278 0.316 0.081 Uiso 1 1 calc R
H7A2 H 0.4401 0.4617 0.3166 0.081 Uiso 1 1 calc R
C4A C 0.3804(3) -0.0280(7) 0.1909(5) 0.0914(16) Uani 1 1 d .
H4A H 0.3895 -0.1403 0.1912 0.11 Uiso 1 1 calc R
C8A C 0.46790(12) 0.4799(4) 0.1876(2) 0.0445(7) Uani 1 1 d .
O1 O 0.60413(16) 0.8209(6) 0.3625(3) 0.0984(13) Uani 1 1 d .
O2 O 0.53070(18) 0.7271(7) 0.3994(3) 0.127(2) Uani 1 1 d .
H2 H 0.5281 0.6649 0.35 0.191 Uiso 1 1 calc R
Cl1 Cl 0.57189(12) 1.2236(5) 0.48915(14) 0.238(2) Uani 1 1 d .
Cl2 Cl 0.6722(3) 1.4577(3) 0.5389(3) 0.316(4) Uani 1 1 d .
C1 C 0.6356(2) 1.1461(8) 0.5404(3) 0.0820(16) Uani 1 1 d .
C2 C 0.6832(5) 1.2524(9) 0.5654(5) 0.118(3) Uani 1 1 d .
C3 C 0.7331(5) 1.178(2) 0.6079(7) 0.157(5) Uani 1 1 d .
H3 H 0.7651 1.2414 0.6265 0.188 Uiso 1 1 calc R
C4 C 0.7351(5) 1.005(3) 0.6226(7) 0.200(8) Uani 1 1 d .
H4 H 0.7693 0.9572 0.6515 0.24 Uiso 1 1 calc R
C5 C 0.6962(3) 0.9144(9) 0.6011(5) 0.0981(19) Uani 1 1 d .
H5 H 0.7012 0.8005 0.6126 0.118 Uiso 1 1 calc R
C6 C 0.6418(2) 0.9794(8) 0.5574(3) 0.0797(14) Uani 1 1 d .
C8 C 0.5771(2) 0.8039(8) 0.4212(3) 0.0892(17) Uani 1 1 d .
C7 C 0.5958(3) 0.8592(12) 0.5344(4) 0.132(3) Uani 1 1 d .
H7A H 0.565 0.9095 0.5522 0.159 Uiso 1 1 calc R
H7B H 0.6069 0.7615 0.5778 0.159 Uiso 1 1 calc R
N1B N 0.55376(9) 0.6302(3) 0.07143(19) 0.0356(5) Uani 1 1 d .
H1B1 H 0.5454 0.5461 0.0255 0.043 Uiso 1 1 calc R
H1B2 H 0.5365 0.6102 0.12 0.043 Uiso 1 1 calc R
C1B C 0.62470(17) 0.3812(6) 0.2413(3) 0.0603(9) Uani 1 1 d .
H1B H 0.6043 0.4377 0.2779 0.072 Uiso 1 1 calc R
C2B C 0.6454(2) 0.2228(6) 0.2729(3) 0.0774(13) Uani 1 1 d .
H2B H 0.6383 0.1731 0.3301 0.093 Uiso 1 1 calc R
C3B C 0.67585(18) 0.1408(6) 0.2203(4) 0.0705(12) Uani 1 1 d .
H3B H 0.6904 0.0363 0.2425 0.085 Uiso 1 1 calc R
C4B C 0.68509(16) 0.2117(6) 0.1353(4) 0.0672(11) Uani 1 1 d .
H4B H 0.7055 0.1541 0.0992 0.081 Uiso 1 1 calc R
C5B C 0.66477(14) 0.3671(6) 0.1015(3) 0.0577(9) Uani 1 1 d .
H5B H 0.6713 0.4134 0.0429 0.069 Uiso 1 1 calc R
C6B C 0.63455(12) 0.4543(4) 0.1553(2) 0.0444(7) Uani 1 1 d .
C7B C 0.61454(12) 0.6270(5) 0.1224(3) 0.0500(8) Uani 1 1 d .
H7B1 H 0.6335 0.6694 0.0746 0.06 Uiso 1 1 calc R
H7B2 H 0.6231 0.6994 0.1824 0.06 Uiso 1 1 calc R
C8B C 0.53155(12) 0.7877(4) 0.0171(2) 0.0399(6) Uani 1 1 d .
H8B H 0.5441 0.7963 -0.045 0.048 Uiso 1 1 calc R
C9B C 0.55132(16) 0.9415(5) 0.0831(3) 0.0550(8) Uani 1 1 d .
H9B1 H 0.5911 0.9426 0.1058 0.066 Uiso 1 1 calc R
H9B2 H 0.5383 0.9375 0.144 0.066 Uiso 1 1 calc R
C10B C 0.53047(19) 1.0996(5) 0.0222(3) 0.0669(11) Uani 1 1 d .
H10A H 0.5413 1.1953 0.0673 0.08 Uiso 1 1 calc R
H10B H 0.5474 1.1102 -0.0335 0.08 Uiso 1 1 calc R

loop_
_atom_site_aniso_label
_atom_site_aniso_U_11
_atom_site_aniso_U_22
_atom_site_aniso_U_33
_atom_site_aniso_U_23
_atom_site_aniso_U_13
_atom_site_aniso_U_12
Cl1A 0.0878(8) 0.0739(7) 0.1050(9) 0.0015(7) 0.0367(7) 0.0033(6)
Cl2A 0.0528(6) 0.1677(17) 0.1396(13) 0.0187(12) 0.0146(7) -0.0338(9)
O2A 0.0644(15) 0.0798(18) 0.0475(13) -0.0149(13) 0.0240(11) -0.0294(14)
O1A 0.0625(14) 0.0588(15) 0.0394(12) 0.0015(10) 0.0122(10) -0.0184(12)
C1A 0.062(2) 0.063(2) 0.055(2) 0.0052(18) 0.0242(17) -0.0140(18)
C2A 0.056(2) 0.086(3) 0.068(2) 0.008(2) 0.0207(18) -0.025(2)
C3A 0.103(4) 0.080(4) 0.091(3) 0.002(3) 0.034(3) -0.039(3)
C5A 0.102(4) 0.073(3) 0.068(3) 0.024(2) 0.038(3) 0.002(3)
C6A 0.0556(19) 0.080(3) 0.0378(16) 0.0148(17) 0.0154(14) -0.0178(19)
C7A 0.066(2) 0.088(3) 0.0429(18) 0.0112(19) 0.0078(17) -0.027(2)
C4A 0.128(5) 0.060(3) 0.101(4) 0.011(3) 0.056(4) -0.010(3)
C8A 0.0363(15) 0.057(2) 0.0395(16) 0.0005(14) 0.0094(12) -0.0080(14)
O1 0.104(3) 0.133(3) 0.0630(19) -0.029(2) 0.0307(18) -0.051(2)
O2 0.125(3) 0.197(5) 0.078(2) -0.069(3) 0.059(2) -0.092(3)
Cl1 0.199(2) 0.437(5) 0.0739(10) 0.0370(17) 0.0329(12) 0.234(3)
Cl2 0.755(11) 0.0818(15) 0.172(3) -0.0197(15) 0.234(5) -0.035(3)
C1 0.089(3) 0.116(5) 0.0387(19) 0.003(2) 0.0162(19) 0.047(3)
C2 0.213(9) 0.089(4) 0.067(3) -0.025(3) 0.064(5) -0.039(5)
C3 0.124(8) 0.256(15) 0.087(6) -0.059(8) 0.025(5) -0.044(9)
C4 0.110(7) 0.37(2) 0.093(6) -0.025(11) -0.012(5) 0.102(13)
C5 0.101(4) 0.100(4) 0.074(3) -0.013(3) -0.004(3) 0.013(4)
C6 0.089(3) 0.103(4) 0.045(2) -0.019(2) 0.016(2) -0.011(3)
C8 0.097(3) 0.126(5) 0.047(2) -0.023(3) 0.026(2) -0.046(3)
C7 0.168(7) 0.179(7) 0.057(3) -0.045(4) 0.043(4) -0.089(6)
N1B 0.0286(11) 0.0372(13) 0.0390(12) 0.0002(10) 0.0061(9) -0.0021(9)
C1B 0.060(2) 0.070(3) 0.0473(19) 0.0004(18) 0.0090(16) -0.0021(18)
C2B 0.100(3) 0.073(3) 0.049(2) 0.017(2) 0.004(2) -0.006(3)
C3B 0.073(3) 0.052(2) 0.069(2) 0.002(2) -0.009(2) 0.005(2)
C4B 0.0483(19) 0.064(2) 0.084(3) -0.008(2) 0.0099(18) 0.0071(18)
C5B 0.0388(17) 0.071(2) 0.062(2) 0.0042(19) 0.0121(15) -0.0001(16)
C6B 0.0290(13) 0.0518(18) 0.0449(16) 0.0005(14) -0.0019(11) -0.0028(13)
C7B 0.0296(14) 0.0512(19) 0.061(2) 0.0049(16) -0.0013(13) -0.0080(13)
C8B 0.0389(15) 0.0383(16) 0.0419(15) -0.0003(12) 0.0104(12) -0.0042(13)
C9B 0.057(2) 0.0415(18) 0.059(2) 0.0009(16) 0.0045(16) -0.0045(16)
C10B 0.083(3) 0.0373(19) 0.073(3) -0.0016(17) 0.010(2) -0.0086(18)

loop_
_atom_type_symbol
_atom_type_description
_atom_type_scat_dispersion_real
_atom_type_scat_dispersion_imag
_atom_type_scat_source
C C 0.0033 0.0016 'International Tables Vol C Tables 4.2.6.8 and 6.1.1.4'
H H 0 0 'International Tables Vol C Tables 4.2.6.8 and 6.1.1.4'
Cl Cl 0.1484 0.1585 'International Tables Vol C Tables 4.2.6.8 and 6.1.1.4'
N N 0.0061 0.0033 'International Tables Vol C Tables 4.2.6.8 and 6.1.1.4'
O O 0.0106 0.006 'International Tables Vol C Tables 4.2.6.8 and 6.1.1.4'

loop_
_geom_angle_atom_site_label_1
_geom_angle_atom_site_label_2
_geom_angle_atom_site_label_3
_geom_angle
_geom_angle_site_symmetry_1
_geom_angle_site_symmetry_3
C6A C1A C2A 121.5(4) . .
C6A C1A Cl1A 119.4(3) . .
C2A C1A Cl1A 119.1(4) . .
C3A C2A C1A 120.0(5) . .
C3A C2A Cl2A 120.2(4) . .
C1A C2A Cl2A 119.8(4) . .
C2A C3A C4A 119.5(5) . .
C2A C3A H3A 120.2 . .
C4A C3A H3A 120.2 . .
C4A C5A C6A 120.6(5) . .
C4A C5A H5A 119.7 . .
C6A C5A H5A 119.7 . .
C1A C6A C5A 118.0(4) . .
C1A C6A C7A 121.2(4) . .
C5A C6A C7A 120.8(4) . .
C6A C7A C8A 112.9(3) . .
C6A C7A H7A1 109 . .
C8A C7A H7A1 109 . .
C6A C7A H7A2 109 . .
C8A C7A H7A2 109 . .
H7A1 C7A H7A2 107.8 . .
C5A C4A C3A 120.4(5) . .
C5A C4A H4A 119.8 . .
C3A C4A H4A 119.8 . .
O1A C8A O2A 124.2(3) . .
O1A C8A C7A 120.2(3) . .
O2A C8A C7A 115.6(3) . .
C8 O2 H2 109.5 . .
C6 C1 C2 119.5(6) . .
C6 C1 Cl1 118.9(5) . .
C2 C1 Cl1 121.6(6) . .
C3 C2 C1 117.3(8) . .
C3 C2 Cl2 126.1(10) . .
C1 C2 Cl2 116.6(8) . .
C2 C3 C4 118.7(10) . .
C2 C3 H3 120.6 . .
C4 C3 H3 120.6 . .
C5 C4 C3 125.1(10) . .
C5 C4 H4 117.4 . .
C3 C4 H4 117.4 . .
C4 C5 C6 120.8(11) . .
C4 C5 H5 119.6 . .
C6 C5 H5 119.6 . .
C1 C6 C5 118.6(6) . .
C1 C6 C7 123.9(6) . .
C5 C6 C7 117.5(7) . .
O1 C8 O2 124.4(4) . .
O1 C8 C7 123.6(5) . .
O2 C8 C7 111.8(4) . .
C6 C7 C8 113.6(5) . .
C6 C7 H7A 108.8 . .
C8 C7 H7A 108.8 . .
C6 C7 H7B 108.8 . .
C8 C7 H7B 108.8 . .
H7A C7 H7B 107.7 . .
C8B N1B C7B 115.9(2) . .
C8B N1B H1B1 108.3 . .
C7B N1B H1B1 108.3 . .
C8B N1B H1B2 108.3 . .
C7B N1B H1B2 108.3 . .
H1B1 N1B H1B2 107.4 . .
C6B C1B C2B 120.0(4) . .
C6B C1B H1B 120 . .
C2B C1B H1B 120 . .
C3B C2B C1B 120.1(4) . .
C3B C2B H2B 119.9 . .
C1B C2B H2B 119.9 . .
C4B C3B C2B 119.9(4) . .
C4B C3B H3B 120 . .
C2B C3B H3B 120 . .
C3B C4B C5B 121.3(4) . .
C3B C4B H4B 119.4 . .
C5B C4B H4B 119.3 . .
C4B C5B C6B 119.7(4) . .
C4B C5B H5B 120.1 . .
C6B C5B H5B 120.1 . .
C1B C6B C5B 118.9(4) . .
C1B C6B C7B 120.8(3) . .
C5B C6B C7B 120.2(3) . .
C6B C7B N1B 111.7(3) . .
C6B C7B H7B1 109.3 . .
N1B C7B H7B1 109.3 . .
C6B C7B H7B2 109.3 . .
N1B C7B H7B2 109.3 . .
H7B1 C7B H7B2 107.9 . .
N1B C8B C9B 112.6(2) . .
N1B C8B C8B 111.40(18) . 2_655
C9B C8B C8B 108.6(2) . 2_655
N1B C8B H8B 108.1 . .
C9B C8B H8B 108.1 . .
C8B C8B H8B 108.1 2_655 .
C8B C9B C10B 110.7(3) . .
C8B C9B H9B1 109.5 . .
C10B C9B H9B1 109.5 . .
C8B C9B H9B2 109.5 . .
C10B C9B H9B2 109.5 . .
H9B1 C9B H9B2 108.1 . .
C10B C10B C9B 112.3(3) 2_655 .
C10B C10B H10A 109.2 2_655 .
C9B C10B H10A 109.2 . .
C10B C10B H10B 109.2 2_655 .
C9B C10B H10B 109.2 . .
H10A C10B H10B 107.9 . .

loop_
_geom_bond_atom_site_label_1
_geom_bond_atom_site_label_2
_geom_bond_distance
_geom_bond_site_symmetry_2
Cl1A C1A 1.738(5) .
Cl2A C2A 1.731(5) .
O2A C8A 1.255(4) .
O1A C8A 1.233(4) .
C1A C6A 1.376(6) .
C1A C2A 1.387(6) .
C2A C3A 1.356(8) .
C3A C4A 1.380(8) .
C3A H3A 0.93 .
C5A C4A 1.379(8) .
C5A C6A 1.382(7) .
C5A H5A 0.93 .
C6A C7A 1.510(5) .
C7A C8A 1.530(5) .
C7A H7A1 0.97 .
C7A H7A2 0.97 .
C4A H4A 0.93 .
O1 C8 1.195(5) .
O2 C8 1.289(6) .
O2 H2 0.82 .
Cl1 C1 1.689(5) .
Cl2 C2 1.692(8) .
C1 C6 1.359(8) .
C1 C2 1.442(10) .
C2 C3 1.371(16) .
C3 C4 1.401(19) .
C3 H3 0.93 .
C4 C5 1.20(2) .
C4 H4 0.93 .
C5 C6 1.439(9) .
C5 H5 0.93 .
C6 C7 1.480(8) .
C8 C7 1.531(6) .
C7 H7A 0.97 .
C7 H7B 0.97 .
N1B C8B 1.489(4) .
N1B C7B 1.504(4) .
N1B H1B1 0.9 .
N1B H1B2 0.9 .
C1B C6B 1.385(5) .
C1B C2B 1.395(7) .
C1B H1B 0.93 .
C2B C3B 1.361(7) .
C2B H2B 0.93 .
C3B C4B 1.360(7) .
C3B H3B 0.93 .
C4B C5B 1.376(6) .
C4B H4B 0.93 .
C5B C6B 1.387(5) .
C5B H5B 0.93 .
C6B C7B 1.499(5) .
C7B H7B1 0.97 .
C7B H7B2 0.97 .
C8B C9B 1.521(5) .
C8B C8B 1.539(6) 2_655
C8B H8B 0.98 .
C9B C10B 1.523(5) .
C9B H9B1 0.97 .
C9B H9B2 0.97 .
C10B C10B 1.495(9) 2_655
C10B H10A 0.97 .
C10B H10B 0.97 .

loop_
_geom_hbond_atom_site_label_D
_geom_hbond_atom_site_label_H
_geom_hbond_atom_site_label_A
_geom_hbond_distance_DH
_geom_hbond_distance_HA
_geom_hbond_distance_DA
_geom_hbond_angle_DHA
_geom_hbond_site_symmetry_A
O2 H2 O2A 0.82 1.81 2.568(4) 153.9 .
N1B H1B1 O1A 0.9 1.91 2.738(3) 152.6 2_655
N1B H1B2 O2A 0.9 1.81 2.708(3) 172.1 .

loop_
_geom_torsion_atom_site_label_1
_geom_torsion_atom_site_label_2
_geom_torsion_atom_site_label_3
_geom_torsion_atom_site_label_4
_geom_torsion
_geom_torsion_site_symmetry_1
_geom_torsion_site_symmetry_4
C6A C1A C2A C3A -0.6(6) . .
Cl1A C1A C2A C3A 179.5(4) . .
C6A C1A C2A Cl2A -179.3(3) . .
Cl1A C1A C2A Cl2A 0.8(5) . .
C1A C2A C3A C4A 0.4(7) . .
Cl2A C2A C3A C4A 179.1(4) . .
C2A C1A C6A C5A 0.4(5) . .
Cl1A C1A C6A C5A -179.6(3) . .
C2A C1A C6A C7A 178.4(3) . .
Cl1A C1A C6A C7A -1.7(5) . .
C4A C5A C6A C1A -0.2(6) . .
C4A C5A C6A C7A -178.1(4) . .
C1A C6A C7A C8A -74.8(5) . .
C5A C6A C7A C8A 103.1(4) . .
C6A C5A C4A C3A 0.1(7) . .
C2A C3A C4A C5A -0.2(8) . .
C6A C7A C8A O1A -10.0(6) . .
C6A C7A C8A O2A 172.1(4) . .
C6 C1 C2 C3 -1.3(8) . .
Cl1 C1 C2 C3 179.2(5) . .
C6 C1 C2 Cl2 178.4(4) . .
Cl1 C1 C2 Cl2 -1.1(6) . .
C1 C2 C3 C4 1.1(12) . .
Cl2 C2 C3 C4 -178.6(7) . .
C2 C3 C4 C5 0.0(17) . .
C3 C4 C5 C6 -0.8(15) . .
C2 C1 C6 C5 0.5(6) . .
Cl1 C1 C6 C5 180.0(4) . .
C2 C1 C6 C7 -179.9(4) . .
Cl1 C1 C6 C7 -0.4(6) . .
C4 C5 C6 C1 0.6(9) . .
C4 C5 C6 C7 -179.0(7) . .
C1 C6 C7 C8 82.7(8) . .
C5 C6 C7 C8 -97.7(8) . .
O1 C8 C7 C6 17.6(12) . .
O2 C8 C7 C6 -167.0(7) . .
C6B C1B C2B C3B 0.9(6) . .
C1B C2B C3B C4B -1.6(7) . .
C2B C3B C4B C5B 0.9(6) . .
C3B C4B C5B C6B 0.5(6) . .
C2B C1B C6B C5B 0.4(5) . .
C2B C1B C6B C7B -177.6(3) . .
C4B C5B C6B C1B -1.1(5) . .
C4B C5B C6B C7B 177.0(3) . .
C1B C6B C7B N1B -75.0(4) . .
C5B C6B C7B N1B 107.0(3) . .
C8B N1B C7B C6B -168.1(3) . .
C7B N1B C8B C9B -48.8(4) . .
C7B N1B C8B C8B -171.0(3) . 2_655
N1B C8B C9B C10B 176.5(3) . .
C8B C8B C9B C10B -59.7(4) 2_655 .
C8B C9B C10B C10B 54.6(6) . 2_655
